data_8102372
loop_
_publ_author_name
'Jian-Hua Qin'
'Jian-Ge Wang'

_publ_section_title
;
 Crystal structure of
 catena-diaqua(N-p-acetamido-benzenesulfonylglycinato)holmium(III)
 4,4'-bipyridine heptahydrate, [Ho(C10H11N2O5S)3(H2O)2] &#x00B7;
 C10H8N2 &#x00B7; 7H2O
;
_journal_issue 1
_journal_name_full 'Zeitschrift f\"ur Kristallographie - New Crystal Structures'
_journal_page_first 44
_journal_volume 224
_journal_year 2009
_chemical_formula_sum 'C40 H59 Ho N8 O24 S3'
_chemical_formula_weight 1297.06
_space_group_IT_number 2
_symmetry_cell_setting triclinic
_symmetry_space_group_name_Hall '-P 1'
_symmetry_space_group_name_H-M 'P -1'
_atom_sites_solution_hydrogens geom
_atom_sites_solution_primary direct
_atom_sites_solution_secondary difmap
_audit_creation_method SHELXL-97
_cell_angle_alpha 78.4700(10)
_cell_angle_beta 74.2670(10)
_cell_angle_gamma 85.9820(10)
_cell_formula_units_Z 2
_cell_length_a 9.5387(7)
_cell_length_b 17.0009(13)
_cell_length_c 17.5107(13)
_cell_measurement_reflns_used 8078
_cell_measurement_temperature 291(2)
_cell_measurement_theta_max 27.69
_cell_measurement_theta_min 2.42
_cell_volume 2677.7(3)
_computing_cell_refinement 'Bruker SMART'
_computing_data_collection 'Bruker SMART'
_computing_data_reduction 'Bruker SAINT'
_computing_molecular_graphics 'Bruker SHELXTL'
_computing_publication_material 'Bruker SHELXTL'
_computing_structure_refinement 'SHELXL-97 (Sheldrick, 1997)'
_computing_structure_solution 'SHELXS-97 (Sheldrick, 1990)'
_diffrn_ambient_temperature 291(2)
_diffrn_measured_fraction_theta_full 0.993
_diffrn_measured_fraction_theta_max 0.993
_diffrn_measurement_device_type 'CCD area detector'
_diffrn_measurement_method 'phi and omega scans'
_diffrn_radiation_monochromator graphite
_diffrn_radiation_source 'fine-focus sealed tube'
_diffrn_radiation_type MoK\a
_diffrn_radiation_wavelength 0.71073
_diffrn_reflns_av_R_equivalents 0.0272
_diffrn_reflns_av_sigmaI/netI 0.0420
_diffrn_reflns_limit_h_max 11
_diffrn_reflns_limit_h_min -11
_diffrn_reflns_limit_k_max 20
_diffrn_reflns_limit_k_min -20
_diffrn_reflns_limit_l_max 21
_diffrn_reflns_limit_l_min -21
_diffrn_reflns_number 20631
_diffrn_reflns_theta_full 25.50
_diffrn_reflns_theta_max 25.50
_diffrn_reflns_theta_min 2.42
_exptl_absorpt_coefficient_mu 1.683
_exptl_absorpt_correction_T_max 0.8339
_exptl_absorpt_correction_T_min 0.7285
_exptl_absorpt_correction_type multi-scan
_exptl_absorpt_process_details SADABS
_exptl_crystal_colour COLORLESS
_exptl_crystal_density_diffrn 1.609
_exptl_crystal_density_method 'not measured'
_exptl_crystal_description BLOCK
_exptl_crystal_F_000 1324
_exptl_crystal_size_max 0.20
_exptl_crystal_size_mid 0.18
_exptl_crystal_size_min 0.11
_refine_diff_density_max 0.460
_refine_diff_density_min -0.554
_refine_diff_density_rms 0.080
_refine_ls_extinction_method none
_refine_ls_goodness_of_fit_ref 1.029
_refine_ls_hydrogen_treatment constr
_refine_ls_matrix_type full
_refine_ls_number_parameters 688
_refine_ls_number_reflns 9910
_refine_ls_number_restraints 384
_refine_ls_restrained_S_all 1.024
_refine_ls_R_factor_all 0.0331
_refine_ls_R_factor_gt 0.0274
_refine_ls_shift/su_max 0.002
_refine_ls_shift/su_mean 0.000
_refine_ls_structure_factor_coef Fsqd
_refine_ls_weighting_details 'calc w=1/[\s^2^(Fo^2^)+(0.0283P)^2^+0.5096P] where P=(Fo^2^+2Fc^2^)/3'
_refine_ls_weighting_scheme calc
_refine_ls_wR_factor_gt 0.0592
_refine_ls_wR_factor_ref 0.0620
_reflns_number_gt 8898
_reflns_number_total 9910
_reflns_threshold_expression >2sigma(I)
_cod_data_source_file 1267-2458.cff
_cod_data_source_block a
_cod_depositor_comments
;
The following automatic conversions were performed:
'_symmetry_cell_setting' value 'Triclinic' changed to 'triclinic'
according to '/home/saulius/struct/CIF-dictionaries/cif_core.dic'
dictionary named 'cif_core.dic' version 2.4.1 from
2010-06-29.

'_exptl_absorpt_correction_type' value 'MULTI-SCAN' changed
to 'multi-scan' according to
'/home/saulius/struct/CIF-dictionaries/cif_core.dic' dictionary named
'cif_core.dic' version 2.4.1 from
2010-06-29.

'_refine_ls_hydrogen_treatment' value 'CONSTR' changed to
'constr' according to '/home/saulius/struct/CIF-dictionaries/cif_core.dic'
dictionary named 'cif_core.dic' version 2.4.1 from 2010-06-29.

Automatic conversion script
Id: cif_fix_enum 1555 2011-01-17 13:19:09Z saulius 
;
_cod_original_sg_symbol_H-M P-1
_cod_database_code 8102372

loop_
_symmetry_equiv_pos_as_xyz
'x, y, z'
'-x, -y, -z'

loop_
_atom_site_label
_atom_site_type_symbol
_atom_site_fract_x
_atom_site_fract_y
_atom_site_fract_z
_atom_site_U_iso_or_equiv
_atom_site_adp_type
_atom_site_occupancy
_atom_site_symmetry_multiplicity
_atom_site_calc_flag
_atom_site_refinement_flags
_atom_site_disorder_assembly
_atom_site_disorder_group
Ho1 Ho 0.733634(12) 0.499120(8) 1.005519(8) 0.01781(5) Uani 1 1 d . . .
S1 S 0.45125(9) 0.61834(5) 0.65469(5) 0.03210(19) Uani 1 1 d U . .
S2 S 0.89120(7) 0.42328(4) 0.70744(4) 0.02260(16) Uani 1 1 d U . .
S3 S 0.36103(8) 0.25719(4) 0.84503(5) 0.02532(16) Uani 1 1 d U . .
O1 O 0.4928(4) 0.9428(2) 0.6023(2) 0.0915(11) Uani 1 1 d . . .
H1W H 0.5711 0.9438 0.6150 0.137 Uiso 1 1 d R . .
H2W H 0.4730 0.8952 0.6035 0.137 Uiso 1 1 d R . .
O2 O 0.7449(3) 0.91196(17) 0.65277(19) 0.0727(9) Uani 1 1 d . . .
H3W H 0.7792 0.8763 0.6264 0.109 Uiso 1 1 d R . .
H4W H 0.8061 0.9468 0.6461 0.109 Uiso 1 1 d R . .
O3 O 0.7952(3) 0.78118(18) 0.5809(2) 0.0798(10) Uani 1 1 d . . .
H5W H 0.8287 0.7638 0.6205 0.120 Uiso 1 1 d R . .
H6W H 0.7197 0.7576 0.5844 0.120 Uiso 1 1 d R . .
O4 O 0.9414(3) 0.6574(2) 0.76648(17) 0.0824(10) Uani 1 1 d . . .
H7W H 0.8735 0.6321 0.8011 0.124 Uiso 1 1 d R . .
H8W H 0.9881 0.6822 0.7869 0.124 Uiso 1 1 d R . .
O5 O 0.9813(3) 0.64960(16) 0.60750(17) 0.0621(8) Uani 1 1 d . . .
H9W H 0.9639 0.6546 0.6562 0.093 Uiso 1 1 d R . .
H10W H 0.9618 0.6024 0.6067 0.093 Uiso 1 1 d R . .
O6 O 0.4321(3) 0.10433(17) 0.54977(19) 0.0697(9) Uani 1 1 d . . .
H11W H 0.4792 0.0630 0.5610 0.105 Uiso 1 1 d R . .
H12W H 0.4642 0.1473 0.5754 0.105 Uiso 1 1 d R . .
O7 O 0.8172(3) 0.27585(17) 0.20453(16) 0.0685(8) Uani 1 1 d . . .
H13W H 0.7251 0.2813 0.2131 0.103 Uiso 1 1 d R . .
H14W H 0.8421 0.2275 0.2079 0.103 Uiso 1 1 d R . .
O8 O 0.8389(2) 0.36489(12) 1.04983(13) 0.0300(5) Uani 1 1 d . . .
H15W H 0.8342 0.3301 1.0230 0.045 Uiso 1 1 d R . .
H16W H 0.8229 0.3442 1.0985 0.045 Uiso 1 1 d R . .
O9 O 0.8549(2) 0.62498(12) 0.97910(12) 0.0304(5) Uani 1 1 d . . .
H17W H 0.8055 0.6606 1.0010 0.046 Uiso 1 1 d R . .
H18W H 0.9435 0.6321 0.9730 0.046 Uiso 1 1 d R . .
O10 O 0.5579(3) 0.23647(15) 0.57324(15) 0.0519(7) Uani 1 1 d U . .
O11 O 0.2976(2) 0.61903(15) 0.66064(14) 0.0458(6) Uani 1 1 d U . .
O12 O 0.5357(3) 0.68670(14) 0.60938(14) 0.0458(6) Uani 1 1 d U . .
O13 O 0.4570(2) 0.56691(13) 0.89968(12) 0.0324(5) Uani 1 1 d U . .
O14 O 0.6974(2) 0.57192(12) 0.88003(12) 0.0286(5) Uani 1 1 d U . .
O15 O 0.9114(3) 0.04329(16) 0.6266(2) 0.0693(9) Uani 1 1 d U . .
O16 O 0.7345(2) 0.42118(12) 0.72957(13) 0.0298(5) Uani 1 1 d U . .
O17 O 0.9663(2) 0.48218(13) 0.64098(13) 0.0348(5) Uani 1 1 d U . .
O18 O 1.19915(19) 0.49994(12) 0.87241(12) 0.0260(5) Uani 1 1 d U . .
O19 O 0.95887(19) 0.48446(12) 0.91786(11) 0.0260(5) Uani 1 1 d U . .
O20 O 0.5202(4) -0.14469(17) 0.9424(2) 0.0778(10) Uani 1 1 d U . .
O21 O 0.2717(2) 0.25317(13) 0.92629(13) 0.0350(5) Uani 1 1 d U . .
O22 O 0.3003(2) 0.28905(13) 0.77809(14) 0.0362(5) Uani 1 1 d U . .
O23 O 0.4355(2) 0.40382(13) 0.95267(13) 0.0335(5) Uani 1 1 d U . .
O24 O 0.6761(2) 0.40642(12) 0.93665(12) 0.0273(5) Uani 1 1 d U . .
N1 N 0.7234(3) 0.33511(16) 0.51575(15) 0.0347(6) Uani 1 1 d U . .
H1D H 0.8085 0.3442 0.4832 0.042 Uiso 1 1 calc R . .
N2 N 0.4617(3) 0.60614(16) 0.74660(15) 0.0305(6) Uani 1 1 d U . .
H2D H 0.3831 0.6027 0.7853 0.037 Uiso 1 1 calc R . .
N3 N 1.1147(3) 0.11330(16) 0.60847(17) 0.0394(7) Uani 1 1 d U . .
H3D H 1.2082 0.1105 0.5925 0.047 Uiso 1 1 calc R . .
N4 N 0.9351(2) 0.43394(15) 0.78685(14) 0.0246(5) Uani 1 1 d U . .
H4D H 0.8703 0.4244 0.8324 0.030 Uiso 1 1 calc R . .
N5 N 0.5788(3) -0.07477(17) 0.81390(19) 0.0474(8) Uani 1 1 d U . .
H5D H 0.6215 -0.0799 0.7651 0.057 Uiso 1 1 calc R . .
N6 N 0.5024(3) 0.30968(15) 0.83095(15) 0.0276(6) Uani 1 1 d U . .
H6D H 0.5314 0.3426 0.7859 0.033 Uiso 1 1 calc R . .
N7 N 0.1248(3) 0.76974(19) 0.0269(2) 0.0495(8) Uani 1 1 d U . .
N8 N -0.1004(4) 1.1136(2) 0.2054(3) 0.0701(10) Uani 1 1 d U . .
C1 C 0.7716(5) 0.2069(2) 0.4745(3) 0.0608(12) Uani 1 1 d U . .
H1A H 0.7914 0.1577 0.5080 0.091 Uiso 1 1 calc R . .
H1B H 0.8614 0.2338 0.4462 0.091 Uiso 1 1 calc R . .
H1C H 0.7245 0.1952 0.4361 0.091 Uiso 1 1 calc R . .
C2 C 0.6734(4) 0.2602(2) 0.5262(2) 0.0404(8) Uani 1 1 d U . .
C3 C 0.6554(3) 0.40029(19) 0.55076(18) 0.0291(7) Uani 1 1 d U . .
C4 C 0.7238(3) 0.4738(2) 0.52288(19) 0.0363(8) Uani 1 1 d U . .
H4 H 0.8113 0.4782 0.4828 0.044 Uiso 1 1 calc R . .
C5 C 0.6626(4) 0.5408(2) 0.55419(19) 0.0372(8) Uani 1 1 d U . .
H5 H 0.7091 0.5899 0.5351 0.045 Uiso 1 1 calc R . .
C6 C 0.5329(3) 0.53462(19) 0.61364(17) 0.0281(7) Uani 1 1 d U . .
C7 C 0.4654(3) 0.4604(2) 0.6423(2) 0.0361(8) Uani 1 1 d U . .
H7 H 0.3786 0.4560 0.6828 0.043 Uiso 1 1 calc R . .
C8 C 0.5255(3) 0.3936(2) 0.61139(19) 0.0345(7) Uani 1 1 d U . .
H8 H 0.4795 0.3444 0.6309 0.041 Uiso 1 1 calc R . .
C9 C 0.6035(3) 0.60083(19) 0.76503(17) 0.0269(7) Uani 1 1 d U . .
H9A H 0.6516 0.6521 0.7445 0.032 Uiso 1 1 calc R . .
H9B H 0.6644 0.5607 0.7387 0.032 Uiso 1 1 calc R . .
C10 C 0.5839(3) 0.57840(16) 0.85550(17) 0.0212(6) Uani 1 1 d U . .
C11 C 1.1378(4) -0.0177(2) 0.5732(3) 0.0569(11) Uani 1 1 d U . .
H11A H 1.1205 -0.0662 0.6131 0.085 Uiso 1 1 calc R . .
H11B H 1.2382 -0.0035 0.5607 0.085 Uiso 1 1 calc R . .
H11C H 1.1154 -0.0260 0.5251 0.085 Uiso 1 1 calc R . .
C12 C 1.0431(4) 0.0484(2) 0.6053(2) 0.0443(9) Uani 1 1 d U . .
C13 C 1.0560(3) 0.18474(19) 0.63449(19) 0.0333(7) Uani 1 1 d U . .
C14 C 1.1531(3) 0.2464(2) 0.6231(2) 0.0381(8) Uani 1 1 d U . .
H14 H 1.2518 0.2388 0.5998 0.046 Uiso 1 1 calc R . .
C15 C 1.1036(3) 0.31870(19) 0.64625(19) 0.0332(7) Uani 1 1 d U . .
H15 H 1.1686 0.3598 0.6379 0.040 Uiso 1 1 calc R . .
C16 C 0.9560(3) 0.32980(18) 0.68209(17) 0.0244(6) Uani 1 1 d U . .
C17 C 0.8602(3) 0.26811(19) 0.69443(19) 0.0334(7) Uani 1 1 d U . .
H17 H 0.7620 0.2752 0.7190 0.040 Uiso 1 1 calc R . .
C18 C 0.9091(3) 0.1960(2) 0.6706(2) 0.0383(8) Uani 1 1 d U . .
H18 H 0.8437 0.1552 0.6787 0.046 Uiso 1 1 calc R . .
C19 C 1.0788(3) 0.45889(18) 0.78649(17) 0.0238(6) Uani 1 1 d U . .
H19A H 1.1104 0.5037 0.7422 0.029 Uiso 1 1 calc R . .
H19B H 1.1481 0.4150 0.7777 0.029 Uiso 1 1 calc R . .
C20 C 1.0771(3) 0.48347(16) 0.86518(16) 0.0193(6) Uani 1 1 d U . .
C21 C 0.6161(6) -0.2191(2) 0.8373(3) 0.0805(15) Uani 1 1 d U . .
H21A H 0.6437 -0.2594 0.8777 0.121 Uiso 1 1 calc R . .
H21B H 0.6979 -0.2074 0.7909 0.121 Uiso 1 1 calc R . .
H21C H 0.5376 -0.2383 0.8218 0.121 Uiso 1 1 calc R . .
C22 C 0.5672(5) -0.1435(2) 0.8712(3) 0.0537(10) Uani 1 1 d U . .
C23 C 0.5298(4) 0.0033(2) 0.8247(2) 0.0375(8) Uani 1 1 d U . .
C24 C 0.5474(4) 0.0633(2) 0.7564(2) 0.0431(9) Uani 1 1 d U . .
H24 H 0.5945 0.0514 0.7060 0.052 Uiso 1 1 calc R . .
C25 C 0.4961(4) 0.14046(19) 0.7621(2) 0.0378(8) Uani 1 1 d U . .
H25 H 0.5082 0.1801 0.7158 0.045 Uiso 1 1 calc R . .
C26 C 0.4264(3) 0.15855(18) 0.83734(18) 0.0271(7) Uani 1 1 d U . .
C27 C 0.4096(4) 0.0999(2) 0.9053(2) 0.0378(8) Uani 1 1 d U . .
H27 H 0.3628 0.1122 0.9555 0.045 Uiso 1 1 calc R . .
C28 C 0.4617(4) 0.0225(2) 0.8999(2) 0.0434(9) Uani 1 1 d U . .
H28 H 0.4513 -0.0166 0.9465 0.052 Uiso 1 1 calc R . .
C29 C 0.5834(3) 0.30368(17) 0.89154(18) 0.0254(6) Uani 1 1 d U . .
H29A H 0.6861 0.2962 0.8665 0.031 Uiso 1 1 calc R . .
H29B H 0.5514 0.2569 0.9333 0.031 Uiso 1 1 calc R . .
C30 C 0.5631(3) 0.37783(17) 0.92993(17) 0.0214(6) Uani 1 1 d U . .
C31 C 0.1726(5) 0.8434(3) -0.0094(3) 0.0634(11) Uani 1 1 d U . .
H31 H 0.2349 0.8498 -0.0612 0.076 Uiso 1 1 calc R . .
C32 C 0.1353(4) 0.9100(2) 0.0252(3) 0.0589(11) Uani 1 1 d U . .
H32 H 0.1719 0.9598 -0.0032 0.071 Uiso 1 1 calc R . .
C33 C 0.0431(4) 0.9036(2) 0.1025(2) 0.0412(8) Uani 1 1 d U . .
C34 C -0.0065(4) 0.8271(2) 0.1404(2) 0.0409(8) Uani 1 1 d U . .
H34 H -0.0689 0.8187 0.1922 0.049 Uiso 1 1 calc R . .
C35 C 0.0369(4) 0.7638(2) 0.1010(2) 0.0436(9) Uani 1 1 d U . .
H35 H 0.0024 0.7133 0.1281 0.052 Uiso 1 1 calc R . .
C36 C 0.0321(5) 1.1071(3) 0.1588(3) 0.0841(15) Uani 1 1 d U . .
H36 H 0.0936 1.1505 0.1471 0.101 Uiso 1 1 calc R . .
C37 C 0.0859(5) 1.0397(3) 0.1260(3) 0.0713(13) Uani 1 1 d U . .
H37 H 0.1814 1.0382 0.0944 0.086 Uiso 1 1 calc R . .
C38 C -0.0036(4) 0.9748(2) 0.1407(2) 0.0463(9) Uani 1 1 d U . .
C39 C -0.1420(4) 0.9809(2) 0.1909(2) 0.0489(9) Uani 1 1 d U . .
H39 H -0.2059 0.9384 0.2042 0.059 Uiso 1 1 calc R . .
C40 C -0.1848(5) 1.0505(3) 0.2212(3) 0.0594(11) Uani 1 1 d U . .
H40 H -0.2785 1.0531 0.2546 0.071 Uiso 1 1 calc R . .

loop_
_atom_site_aniso_label
_atom_site_aniso_U_11
_atom_site_aniso_U_22
_atom_site_aniso_U_33
_atom_site_aniso_U_23
_atom_site_aniso_U_13
_atom_site_aniso_U_12
Ho1 0.01236(7) 0.02381(8) 0.01953(7) -0.00953(5) -0.00424(5) 0.00050(5)
S1 0.0351(4) 0.0384(5) 0.0248(4) -0.0082(4) -0.0124(3) 0.0099(4)
S2 0.0231(4) 0.0246(4) 0.0238(4) -0.0096(3) -0.0089(3) 0.0001(3)
S3 0.0213(4) 0.0247(4) 0.0330(4) -0.0125(3) -0.0068(3) -0.0010(3)
O1 0.079(2) 0.086(3) 0.118(3) -0.043(2) -0.025(2) 0.0073(19)
O2 0.0617(18) 0.0583(19) 0.096(2) -0.0375(17) 0.0012(17) -0.0084(15)
O3 0.082(2) 0.059(2) 0.107(3) -0.0283(19) -0.029(2) 0.0013(16)
O4 0.072(2) 0.110(3) 0.0562(19) -0.0086(19) -0.0001(16) -0.0294(19)
O5 0.0628(18) 0.0436(16) 0.0704(19) -0.0096(14) -0.0018(15) -0.0038(13)
O6 0.0474(16) 0.0627(19) 0.108(3) -0.0446(18) -0.0150(16) 0.0025(14)
O7 0.074(2) 0.0567(19) 0.0635(19) -0.0140(15) -0.0019(16) 0.0183(15)
O8 0.0295(11) 0.0299(12) 0.0343(12) -0.0102(10) -0.0114(10) 0.0000(9)
O9 0.0194(10) 0.0294(12) 0.0444(13) -0.0145(10) -0.0065(9) -0.0001(9)
O10 0.0598(17) 0.0448(16) 0.0460(15) -0.0135(13) 0.0014(13) -0.0133(13)
O11 0.0346(13) 0.0688(18) 0.0398(14) -0.0174(13) -0.0194(11) 0.0195(12)
O12 0.0622(16) 0.0351(14) 0.0369(14) -0.0021(11) -0.0120(12) 0.0032(12)
O13 0.0241(11) 0.0450(14) 0.0264(11) -0.0035(10) -0.0035(9) -0.0106(9)
O14 0.0245(11) 0.0351(12) 0.0277(11) -0.0051(9) -0.0102(9) 0.0005(9)
O15 0.0483(17) 0.0476(17) 0.120(3) -0.0521(18) -0.0088(17) -0.0040(13)
O16 0.0218(10) 0.0342(12) 0.0399(13) -0.0146(10) -0.0140(9) 0.0024(9)
O17 0.0429(13) 0.0317(13) 0.0297(12) -0.0054(10) -0.0088(10) -0.0042(10)
O18 0.0180(10) 0.0368(12) 0.0269(11) -0.0109(9) -0.0077(8) -0.0038(9)
O19 0.0153(10) 0.0387(13) 0.0256(11) -0.0144(9) -0.0024(8) 0.0016(8)
O20 0.138(3) 0.0360(17) 0.068(2) -0.0079(15) -0.046(2) 0.0158(17)
O21 0.0292(11) 0.0349(13) 0.0394(13) -0.0165(10) 0.0009(10) -0.0040(9)
O22 0.0333(12) 0.0363(13) 0.0469(14) -0.0109(11) -0.0226(11) 0.0037(10)
O23 0.0227(11) 0.0368(13) 0.0458(14) -0.0210(11) -0.0096(10) 0.0074(9)
O24 0.0219(10) 0.0343(12) 0.0309(11) -0.0157(10) -0.0077(9) -0.0046(9)
N1 0.0371(15) 0.0344(16) 0.0295(14) -0.0089(12) -0.0021(12) 0.0006(12)
N2 0.0246(13) 0.0468(17) 0.0231(13) -0.0126(12) -0.0091(11) 0.0086(11)
N3 0.0338(15) 0.0346(16) 0.0522(18) -0.0246(14) -0.0050(13) 0.0064(12)
N4 0.0179(12) 0.0378(15) 0.0214(12) -0.0141(11) -0.0036(10) -0.0044(10)
N5 0.0593(19) 0.0292(16) 0.0557(19) -0.0190(14) -0.0121(16) 0.0058(14)
N6 0.0302(13) 0.0285(14) 0.0269(13) -0.0057(11) -0.0100(11) -0.0076(11)
N7 0.0478(18) 0.0463(19) 0.062(2) -0.0171(16) -0.0246(16) 0.0118(15)
N8 0.067(2) 0.056(2) 0.095(3) -0.034(2) -0.021(2) 0.0036(19)
C1 0.068(3) 0.038(2) 0.070(3) -0.022(2) -0.002(2) 0.0059(19)
C2 0.053(2) 0.038(2) 0.0305(18) -0.0088(15) -0.0108(17) 0.0028(17)
C3 0.0298(16) 0.0367(18) 0.0218(15) -0.0076(13) -0.0078(13) 0.0031(13)
C4 0.0341(17) 0.0412(19) 0.0268(17) -0.0092(14) 0.0056(14) -0.0005(15)
C5 0.0421(19) 0.0366(19) 0.0275(17) -0.0033(14) -0.0004(14) -0.0064(15)
C6 0.0277(15) 0.0378(18) 0.0216(15) -0.0103(13) -0.0090(13) 0.0046(13)
C7 0.0271(16) 0.045(2) 0.0331(18) -0.0085(15) -0.0006(14) -0.0024(14)
C8 0.0309(17) 0.0394(19) 0.0327(18) -0.0100(15) -0.0036(14) -0.0059(14)
C9 0.0240(15) 0.0323(17) 0.0257(16) -0.0100(13) -0.0065(12) 0.0040(12)
C10 0.0216(14) 0.0183(14) 0.0256(15) -0.0074(12) -0.0070(12) 0.0000(11)
C11 0.061(3) 0.041(2) 0.079(3) -0.036(2) -0.019(2) 0.0102(19)
C12 0.048(2) 0.036(2) 0.052(2) -0.0211(17) -0.0110(18) 0.0053(16)
C13 0.0358(17) 0.0312(17) 0.0353(17) -0.0146(14) -0.0080(14) 0.0029(14)
C14 0.0266(16) 0.042(2) 0.048(2) -0.0210(16) -0.0038(15) -0.0001(14)
C15 0.0296(16) 0.0347(18) 0.0375(18) -0.0147(15) -0.0054(14) -0.0052(14)
C16 0.0252(15) 0.0287(16) 0.0241(15) -0.0125(13) -0.0094(12) 0.0011(12)
C17 0.0232(15) 0.0372(18) 0.0417(19) -0.0205(15) -0.0016(14) -0.0028(13)
C18 0.0310(17) 0.0350(19) 0.051(2) -0.0223(16) -0.0023(15) -0.0062(14)
C19 0.0178(14) 0.0317(17) 0.0249(15) -0.0132(13) -0.0042(12) -0.0026(12)
C20 0.0170(13) 0.0196(14) 0.0228(14) -0.0075(11) -0.0061(11) 0.0026(11)
C21 0.112(4) 0.031(2) 0.102(4) -0.025(2) -0.029(3) 0.012(2)
C22 0.064(3) 0.032(2) 0.074(3) -0.014(2) -0.031(2) 0.0050(18)
C23 0.0444(19) 0.0276(17) 0.046(2) -0.0161(15) -0.0143(16) 0.0015(14)
C24 0.050(2) 0.0352(19) 0.0388(19) -0.0178(16) 0.0029(16) 0.0033(16)
C25 0.0471(19) 0.0278(18) 0.0357(18) -0.0105(14) -0.0030(15) 0.0000(15)
C26 0.0268(15) 0.0229(16) 0.0340(17) -0.0121(13) -0.0069(13) -0.0017(12)
C27 0.052(2) 0.0334(19) 0.0287(17) -0.0113(15) -0.0078(15) 0.0000(15)
C28 0.065(2) 0.0298(19) 0.0365(19) -0.0082(15) -0.0143(17) 0.0039(16)
C29 0.0201(14) 0.0277(16) 0.0329(16) -0.0130(13) -0.0100(12) 0.0025(12)
C30 0.0181(14) 0.0241(15) 0.0240(15) -0.0084(12) -0.0061(11) 0.0003(11)
C31 0.065(3) 0.058(3) 0.057(3) -0.011(2) -0.001(2) 0.005(2)
C32 0.059(2) 0.044(2) 0.064(3) -0.005(2) -0.002(2) -0.0045(19)
C33 0.0329(17) 0.042(2) 0.050(2) -0.0094(17) -0.0124(16) -0.0031(15)
C34 0.0397(19) 0.041(2) 0.044(2) -0.0067(16) -0.0155(16) -0.0032(16)
C35 0.0399(19) 0.0336(19) 0.062(2) -0.0038(17) -0.0254(18) 0.0022(15)
C36 0.071(3) 0.060(3) 0.128(4) -0.039(3) -0.017(3) -0.018(2)
C37 0.051(2) 0.054(3) 0.108(3) -0.035(2) -0.003(2) -0.011(2)
C38 0.045(2) 0.039(2) 0.059(2) -0.0132(18) -0.0165(18) -0.0033(16)
C39 0.047(2) 0.046(2) 0.054(2) -0.0126(18) -0.0108(18) -0.0036(17)
C40 0.054(2) 0.062(3) 0.064(3) -0.023(2) -0.012(2) 0.002(2)

loop_
_atom_type_symbol
_atom_type_description
_atom_type_scat_dispersion_real
_atom_type_scat_dispersion_imag
_atom_type_scat_source
C C 0.0033 0.0016 'International Tables Vol C Tables 4.2.6.8 and 6.1.1.4'
H H 0.0000 0.0000 'International Tables Vol C Tables 4.2.6.8 and 6.1.1.4'
N N 0.0061 0.0033 'International Tables Vol C Tables 4.2.6.8 and 6.1.1.4'
O O 0.0106 0.0060 'International Tables Vol C Tables 4.2.6.8 and 6.1.1.4'
Ho Ho -0.2175 4.6783 'International Tables Vol C Tables 4.2.6.8 and 6.1.1.4'
S S 0.1246 0.1234 'International Tables Vol C Tables 4.2.6.8 and 6.1.1.4'

loop_
_geom_angle_atom_site_label_1
_geom_angle_atom_site_label_2
_geom_angle_atom_site_label_3
_geom_angle
_geom_angle_site_symmetry_1
_geom_angle_site_symmetry_3
_geom_angle_publ_flag
O13 Ho1 O19 145.11(8) 2_667 . ?
O13 Ho1 O23 73.39(8) 2_667 2_667 ?
O19 Ho1 O23 141.50(8) . 2_667 ?
O13 Ho1 O24 78.08(7) 2_667 . ?
O19 Ho1 O24 80.34(7) . . ?
O23 Ho1 O24 119.88(7) 2_667 . ?
O13 Ho1 O18 78.71(7) 2_667 2_767 ?
O19 Ho1 O18 100.95(6) . 2_767 ?
O23 Ho1 O18 84.51(7) 2_667 2_767 ?
O24 Ho1 O18 138.99(7) . 2_767 ?
O13 Ho1 O14 119.61(7) 2_667 . ?
O19 Ho1 O14 78.45(7) . . ?
O23 Ho1 O14 77.89(7) 2_667 . ?
O24 Ho1 O14 72.21(7) . . ?
O18 Ho1 O14 148.67(7) 2_767 . ?
O13 Ho1 O9 137.78(7) 2_667 . ?
O19 Ho1 O9 73.48(7) . . ?
O23 Ho1 O9 70.98(7) 2_667 . ?
O24 Ho1 O9 140.37(7) . . ?
O18 Ho1 O9 76.08(7) 2_767 . ?
O14 Ho1 O9 73.76(7) . . ?
O13 Ho1 O8 76.05(7) 2_667 . ?
O19 Ho1 O8 71.02(7) . . ?
O23 Ho1 O8 144.11(7) 2_667 . ?
O24 Ho1 O8 70.50(7) . . ?
O18 Ho1 O8 71.35(7) 2_767 . ?
O14 Ho1 O8 134.82(7) . . ?
O9 Ho1 O8 125.16(6) . . ?
O12 S1 O11 119.32(15) . . ?
O12 S1 N2 107.81(15) . . ?
O11 S1 N2 104.89(13) . . ?
O12 S1 C6 107.06(15) . . ?
O11 S1 C6 108.65(15) . . ?
N2 S1 C6 108.78(14) . . ?
O17 S2 O16 119.97(13) . . ?
O17 S2 N4 108.39(13) . . ?
O16 S2 N4 105.83(12) . . ?
O17 S2 C16 105.38(13) . . ?
O16 S2 C16 107.20(13) . . ?
N4 S2 C16 109.89(13) . . ?
O21 S3 O22 119.64(13) . . ?
O21 S3 N6 109.92(13) . . ?
O22 S3 N6 105.54(13) . . ?
O21 S3 C26 106.34(14) . . ?
O22 S3 C26 108.77(14) . . ?
N6 S3 C26 105.88(13) . . ?
H1W O1 H2W 109.6 . . ?
H3W O2 H4W 111.3 . . ?
H5W O3 H6W 111.4 . . ?
H7W O4 H8W 111.8 . . ?
H9W O5 H10W 108.1 . . ?
H11W O6 H12W 106.6 . . ?
H13W O7 H14W 110.8 . . ?
Ho1 O8 H15W 115.3 . . ?
Ho1 O8 H16W 121.0 . . ?
H15W O8 H16W 109.9 . . ?
Ho1 O9 H17W 114.8 . . ?
Ho1 O9 H18W 127.5 . . ?
H17W O9 H18W 109.8 . . ?
C10 O13 Ho1 158.4(2) . 2_667 ?
C10 O14 Ho1 128.75(18) . . ?
C20 O18 Ho1 127.82(17) . 2_767 ?
C20 O19 Ho1 173.44(19) . . ?
C30 O23 Ho1 152.93(19) . 2_667 ?
C30 O24 Ho1 137.34(17) . . ?
C2 N1 C3 128.9(3) . . ?
C2 N1 H1D 115.5 . . ?
C3 N1 H1D 115.5 . . ?
C9 N2 S1 120.8(2) . . ?
C9 N2 H2D 119.6 . . ?
S1 N2 H2D 119.6 . . ?
C12 N3 C13 128.5(3) . . ?
C12 N3 H3D 115.8 . . ?
C13 N3 H3D 115.8 . . ?
C19 N4 S2 123.90(19) . . ?
C19 N4 H4D 118.1 . . ?
S2 N4 H4D 118.1 . . ?
C22 N5 C23 128.2(3) . . ?
C22 N5 H5D 115.9 . . ?
C23 N5 H5D 115.9 . . ?
C29 N6 S3 122.6(2) . . ?
C29 N6 H6D 118.7 . . ?
S3 N6 H6D 118.7 . . ?
C35 N7 C31 115.6(3) . . ?
C36 N8 C40 116.2(4) . . ?
C2 C1 H1A 109.5 . . ?
C2 C1 H1B 109.5 . . ?
H1A C1 H1B 109.5 . . ?
C2 C1 H1C 109.5 . . ?
H1A C1 H1C 109.5 . . ?
H1B C1 H1C 109.5 . . ?
O10 C2 N1 123.7(3) . . ?
O10 C2 C1 121.6(3) . . ?
N1 C2 C1 114.7(3) . . ?
C4 C3 C8 119.7(3) . . ?
C4 C3 N1 117.3(3) . . ?
C8 C3 N1 123.0(3) . . ?
C5 C4 C3 120.5(3) . . ?
C5 C4 H4 119.7 . . ?
C3 C4 H4 119.7 . . ?
C6 C5 C4 120.0(3) . . ?
C6 C5 H5 120.0 . . ?
C4 C5 H5 120.0 . . ?
C5 C6 C7 119.3(3) . . ?
C5 C6 S1 121.4(3) . . ?
C7 C6 S1 119.2(2) . . ?
C8 C7 C6 121.0(3) . . ?
C8 C7 H7 119.5 . . ?
C6 C7 H7 119.5 . . ?
C7 C8 C3 119.4(3) . . ?
C7 C8 H8 120.3 . . ?
C3 C8 H8 120.3 . . ?
N2 C9 C10 110.3(2) . . ?
N2 C9 H9A 109.6 . . ?
C10 C9 H9A 109.6 . . ?
N2 C9 H9B 109.6 . . ?
C10 C9 H9B 109.6 . . ?
H9A C9 H9B 108.1 . . ?
O13 C10 O14 125.3(3) . . ?
O13 C10 C9 117.6(2) . . ?
O14 C10 C9 117.1(2) . . ?
C12 C11 H11A 109.5 . . ?
C12 C11 H11B 109.5 . . ?
H11A C11 H11B 109.5 . . ?
C12 C11 H11C 109.5 . . ?
H11A C11 H11C 109.5 . . ?
H11B C11 H11C 109.5 . . ?
O15 C12 N3 123.3(3) . . ?
O15 C12 C11 121.3(3) . . ?
N3 C12 C11 115.4(3) . . ?
C18 C13 C14 119.5(3) . . ?
C18 C13 N3 123.5(3) . . ?
C14 C13 N3 117.0(3) . . ?
C15 C14 C13 120.5(3) . . ?
C15 C14 H14 119.8 . . ?
C13 C14 H14 119.8 . . ?
C14 C15 C16 119.8(3) . . ?
C14 C15 H15 120.1 . . ?
C16 C15 H15 120.1 . . ?
C17 C16 C15 119.6(3) . . ?
C17 C16 S2 120.4(2) . . ?
C15 C16 S2 120.0(2) . . ?
C18 C17 C16 120.7(3) . . ?
C18 C17 H17 119.6 . . ?
C16 C17 H17 119.6 . . ?
C17 C18 C13 119.9(3) . . ?
C17 C18 H18 120.0 . . ?
C13 C18 H18 120.0 . . ?
N4 C19 C20 111.6(2) . . ?
N4 C19 H19A 109.3 . . ?
C20 C19 H19A 109.3 . . ?
N4 C19 H19B 109.3 . . ?
C20 C19 H19B 109.3 . . ?
H19A C19 H19B 108.0 . . ?
O19 C20 O18 125.2(3) . . ?
O19 C20 C19 119.1(2) . . ?
O18 C20 C19 115.7(2) . . ?
C22 C21 H21A 109.5 . . ?
C22 C21 H21B 109.5 . . ?
H21A C21 H21B 109.5 . . ?
C22 C21 H21C 109.5 . . ?
H21A C21 H21C 109.5 . . ?
H21B C21 H21C 109.5 . . ?
O20 C22 N5 123.4(4) . . ?
O20 C22 C21 122.3(4) . . ?
N5 C22 C21 114.3(4) . . ?
C24 C23 C28 118.8(3) . . ?
C24 C23 N5 117.9(3) . . ?
C28 C23 N5 123.3(3) . . ?
C25 C24 C23 121.0(3) . . ?
C25 C24 H24 119.5 . . ?
C23 C24 H24 119.5 . . ?
C24 C25 C26 119.6(3) . . ?
C24 C25 H25 120.2 . . ?
C26 C25 H25 120.2 . . ?
C27 C26 C25 119.9(3) . . ?
C27 C26 S3 120.3(2) . . ?
C25 C26 S3 119.8(2) . . ?
C26 C27 C28 120.7(3) . . ?
C26 C27 H27 119.6 . . ?
C28 C27 H27 119.6 . . ?
C27 C28 C23 119.9(3) . . ?
C27 C28 H28 120.0 . . ?
C23 C28 H28 120.0 . . ?
N6 C29 C30 112.4(2) . . ?
N6 C29 H29A 109.1 . . ?
C30 C29 H29A 109.1 . . ?
N6 C29 H29B 109.1 . . ?
C30 C29 H29B 109.1 . . ?
H29A C29 H29B 107.9 . . ?
O23 C30 O24 126.3(3) . . ?
O23 C30 C29 117.0(2) . . ?
O24 C30 C29 116.7(2) . . ?
N7 C31 C32 123.9(4) . . ?
N7 C31 H31 118.1 . . ?
C32 C31 H31 118.1 . . ?
C31 C32 C33 120.4(4) . . ?
C31 C32 H32 119.8 . . ?
C33 C32 H32 119.8 . . ?
C32 C33 C34 115.9(3) . . ?
C32 C33 C38 121.8(3) . . ?
C34 C33 C38 122.3(3) . . ?
C35 C34 C33 119.7(3) . . ?
C35 C34 H34 120.2 . . ?
C33 C34 H34 120.2 . . ?
N7 C35 C34 124.6(4) . . ?
N7 C35 H35 117.7 . . ?
C34 C35 H35 117.7 . . ?
N8 C36 C37 124.2(4) . . ?
N8 C36 H36 117.9 . . ?
C37 C36 H36 117.9 . . ?
C38 C37 C36 119.4(4) . . ?
C38 C37 H37 120.3 . . ?
C36 C37 H37 120.3 . . ?
C37 C38 C39 116.5(4) . . ?
C37 C38 C33 122.2(3) . . ?
C39 C38 C33 121.3(3) . . ?
C40 C39 C38 119.6(4) . . ?
C40 C39 H39 120.2 . . ?
C38 C39 H39 120.2 . . ?
N8 C40 C39 124.0(4) . . ?
N8 C40 H40 118.0 . . ?
C39 C40 H40 118.0 . . ?

loop_
_geom_bond_atom_site_label_1
_geom_bond_atom_site_label_2
_geom_bond_distance
_geom_bond_site_symmetry_2
_geom_bond_publ_flag
Ho1 O13 2.286(2) 2_667 ?
Ho1 O19 2.3073(18) . ?
Ho1 O23 2.3090(19) 2_667 ?
Ho1 O24 2.3409(19) . ?
Ho1 O18 2.3956(19) 2_767 ?
Ho1 O14 2.397(2) . ?
Ho1 O9 2.406(2) . ?
Ho1 O8 2.492(2) . ?
S1 O12 1.430(3) . ?
S1 O11 1.440(2) . ?
S1 N2 1.610(2) . ?
S1 C6 1.761(3) . ?
S2 O17 1.433(2) . ?
S2 O16 1.440(2) . ?
S2 N4 1.603(2) . ?
S2 C16 1.761(3) . ?
S3 O21 1.438(2) . ?
S3 O22 1.440(2) . ?
S3 N6 1.605(2) . ?
S3 C26 1.766(3) . ?
O1 H1W 0.8363 . ?
O1 H2W 0.8375 . ?
O2 H3W 0.8302 . ?
O2 H4W 0.8295 . ?
O3 H5W 0.8339 . ?
O3 H6W 0.8307 . ?
O4 H7W 0.8331 . ?
O4 H8W 0.8226 . ?
O5 H9W 0.8438 . ?
O5 H10W 0.8397 . ?
O6 H11W 0.8258 . ?
O6 H12W 1.0331 . ?
O7 H13W 0.8511 . ?
O7 H14W 0.8340 . ?
O8 H15W 0.8362 . ?
O8 H16W 0.8308 . ?
O9 H17W 0.8312 . ?
O9 H18W 0.8368 . ?
O10 C2 1.222(4) . ?
O13 C10 1.252(3) . ?
O13 Ho1 2.2860(19) 2_667 ?
O14 C10 1.259(3) . ?
O15 C12 1.214(4) . ?
O18 C20 1.261(3) . ?
O18 Ho1 2.3956(19) 2_767 ?
O19 C20 1.250(3) . ?
O20 C22 1.202(5) . ?
O23 C30 1.251(3) . ?
O23 Ho1 2.3090(19) 2_667 ?
O24 C30 1.256(3) . ?
N1 C2 1.351(4) . ?
N1 C3 1.407(4) . ?
N1 H1D 0.8600 . ?
N2 C9 1.466(4) . ?
N2 H2D 0.8600 . ?
N3 C12 1.355(4) . ?
N3 C13 1.409(4) . ?
N3 H3D 0.8600 . ?
N4 C19 1.460(3) . ?
N4 H4D 0.8600 . ?
N5 C22 1.370(5) . ?
N5 C23 1.407(4) . ?
N5 H5D 0.8600 . ?
N6 C29 1.457(4) . ?
N6 H6D 0.8600 . ?
N7 C35 1.330(5) . ?
N7 C31 1.336(5) . ?
N8 C36 1.317(6) . ?
N8 C40 1.325(5) . ?
C1 C2 1.507(5) . ?
C1 H1A 0.9600 . ?
C1 H1B 0.9600 . ?
C1 H1C 0.9600 . ?
C3 C4 1.387(4) . ?
C3 C8 1.391(4) . ?
C4 C5 1.385(4) . ?
C4 H4 0.9300 . ?
C5 C6 1.379(4) . ?
C5 H5 0.9300 . ?
C6 C7 1.394(4) . ?
C7 C8 1.378(4) . ?
C7 H7 0.9300 . ?
C8 H8 0.9300 . ?
C9 C10 1.516(4) . ?
C9 H9A 0.9700 . ?
C9 H9B 0.9700 . ?
C11 C12 1.494(5) . ?
C11 H11A 0.9600 . ?
C11 H11B 0.9600 . ?
C11 H11C 0.9600 . ?
C13 C18 1.389(4) . ?
C13 C14 1.396(4) . ?
C14 C15 1.383(4) . ?
C14 H14 0.9300 . ?
C15 C16 1.393(4) . ?
C15 H15 0.9300 . ?
C16 C17 1.385(4) . ?
C17 C18 1.383(4) . ?
C17 H17 0.9300 . ?
C18 H18 0.9300 . ?
C19 C20 1.514(4) . ?
C19 H19A 0.9700 . ?
C19 H19B 0.9700 . ?
C21 C22 1.513(5) . ?
C21 H21A 0.9600 . ?
C21 H21B 0.9600 . ?
C21 H21C 0.9600 . ?
C23 C24 1.389(5) . ?
C23 C28 1.394(5) . ?
C24 C25 1.380(4) . ?
C24 H24 0.9300 . ?
C25 C26 1.390(4) . ?
C25 H25 0.9300 . ?
C26 C27 1.371(4) . ?
C27 C28 1.387(5) . ?
C27 H27 0.9300 . ?
C28 H28 0.9300 . ?
C29 C30 1.521(4) . ?
C29 H29A 0.9700 . ?
C29 H29B 0.9700 . ?
C31 C32 1.370(5) . ?
C31 H31 0.9300 . ?
C32 C33 1.387(5) . ?
C32 H32 0.9300 . ?
C33 C34 1.388(5) . ?
C33 C38 1.483(5) . ?
C34 C35 1.372(5) . ?
C34 H34 0.9300 . ?
C35 H35 0.9300 . ?
C36 C37 1.389(6) . ?
C36 H36 0.9300 . ?
C37 C38 1.381(5) . ?
C37 H37 0.9300 . ?
C38 C39 1.384(5) . ?
C39 C40 1.383(5) . ?
C39 H39 0.9300 . ?
C40 H40 0.9300 . ?

loop_
_geom_hbond_atom_site_label_D
_geom_hbond_atom_site_label_H
_geom_hbond_atom_site_label_A
_geom_hbond_distance_DH
_geom_hbond_distance_HA
_geom_hbond_distance_DA
_geom_hbond_angle_DHA
_geom_hbond_site_symmetry_A
O1 H1W O2 0.84 1.95 2.762(5) 163.1 .
O2 H3W O3 0.83 1.92 2.720(4) 161.3 .
O2 H4W O15 0.83 1.91 2.722(4) 166.9 1_565
O3 H5W O5 0.83 2.35 2.801(4) 114.2 .
O3 H6W O12 0.83 2.10 2.919(4) 171.0 .
O4 H7W O14 0.83 2.05 2.880(3) 175.6 .
O4 H8W O7 0.82 2.09 2.842(4) 152.3 2_766
O5 H9W O4 0.84 1.89 2.735(4) 173.8 .
O5 H10W O17 0.84 2.01 2.795(3) 154.5 .
O6 H11W O1 0.83 2.04 2.790(5) 151.6 1_545
O6 H12W O10 1.03 1.80 2.769(4) 154.4 .
O7 H13W N2 0.85 2.59 3.246(4) 134.6 2_666
O7 H14W N8 0.83 1.98 2.814(4) 174.6 1_645
O8 H15W N7 0.84 2.03 2.834(4) 161.7 2_666
O8 H16W O7 0.83 1.97 2.788(3) 166.7 1_556
O9 H17W O21 0.83 2.10 2.904(3) 163.4 2_667
O9 H18W O8 0.84 2.01 2.837(3) 171.5 2_767
N1 H1D O5 0.86 2.19 3.040(4) 170.7 2_766
N2 H2D O18 0.86 2.52 3.230(3) 140.0 1_455
N3 H3D O6 0.86 2.07 2.925(4) 177.8 1_655
N4 H4D O24 0.86 2.21 3.060(3) 170.0 .
N5 H5D O2 0.86 2.03 2.881(4) 172.9 1_545
N6 H6D O16 0.86 2.30 2.959(3) 133.2 .

loop_
_geom_torsion_atom_site_label_1
_geom_torsion_atom_site_label_2
_geom_torsion_atom_site_label_3
_geom_torsion_atom_site_label_4
_geom_torsion
_geom_torsion_site_symmetry_1
_geom_torsion_site_symmetry_2
_geom_torsion_site_symmetry_3
_geom_torsion_site_symmetry_4
_geom_torsion_publ_flag
O13 Ho1 O14 C10 -2.1(3) 2_667 . . . ?
O19 Ho1 O14 C10 145.7(2) . . . . ?
O23 Ho1 O14 C10 -64.9(2) 2_667 . . . ?
O24 Ho1 O14 C10 62.3(2) . . . . ?
O18 Ho1 O14 C10 -122.1(2) 2_767 . . . ?
O9 Ho1 O14 C10 -138.3(2) . . . . ?
O8 Ho1 O14 C10 97.9(2) . . . . ?
O13 Ho1 O19 C20 147.4(16) 2_667 . . . ?
O23 Ho1 O19 C20 -31.7(17) 2_667 . . . ?
O24 Ho1 O19 C20 95.0(16) . . . . ?
O18 Ho1 O19 C20 -126.7(16) 2_767 . . . ?
O14 Ho1 O19 C20 21.4(16) . . . . ?
O9 Ho1 O19 C20 -54.9(16) . . . . ?
O8 Ho1 O19 C20 167.6(17) . . . . ?
O13 Ho1 O24 C30 40.0(3) 2_667 . . . ?
O19 Ho1 O24 C30 -167.6(3) . . . . ?
O23 Ho1 O24 C30 -22.8(3) 2_667 . . . ?
O18 Ho1 O24 C30 96.8(3) 2_767 . . . ?
O14 Ho1 O24 C30 -86.8(3) . . . . ?
O9 Ho1 O24 C30 -118.8(3) . . . . ?
O8 Ho1 O24 C30 119.2(3) . . . . ?
O12 S1 N2 C9 -53.0(3) . . . . ?
O11 S1 N2 C9 178.8(2) . . . . ?
C6 S1 N2 C9 62.7(3) . . . . ?
O17 S2 N4 C19 -34.1(3) . . . . ?
O16 S2 N4 C19 -164.0(2) . . . . ?
C16 S2 N4 C19 80.6(3) . . . . ?
O21 S3 N6 C29 40.9(3) . . . . ?
O22 S3 N6 C29 171.2(2) . . . . ?
C26 S3 N6 C29 -73.5(2) . . . . ?
C3 N1 C2 O10 -3.6(6) . . . . ?
C3 N1 C2 C1 176.0(3) . . . . ?
C2 N1 C3 C4 -173.0(3) . . . . ?
C2 N1 C3 C8 7.5(5) . . . . ?
C8 C3 C4 C5 -0.9(5) . . . . ?
N1 C3 C4 C5 179.6(3) . . . . ?
C3 C4 C5 C6 0.1(5) . . . . ?
C4 C5 C6 C7 0.7(5) . . . . ?
C4 C5 C6 S1 -179.7(3) . . . . ?
O12 S1 C6 C5 5.7(3) . . . . ?
O11 S1 C6 C5 135.8(3) . . . . ?
N2 S1 C6 C5 -110.6(3) . . . . ?
O12 S1 C6 C7 -174.7(3) . . . . ?
O11 S1 C6 C7 -44.6(3) . . . . ?
N2 S1 C6 C7 69.0(3) . . . . ?
C5 C6 C7 C8 -0.8(5) . . . . ?
S1 C6 C7 C8 179.6(3) . . . . ?
C6 C7 C8 C3 0.0(5) . . . . ?
C4 C3 C8 C7 0.8(5) . . . . ?
N1 C3 C8 C7 -179.7(3) . . . . ?
S1 N2 C9 C10 -172.4(2) . . . . ?
Ho1 O13 C10 O14 -56.0(7) 2_667 . . . ?
Ho1 O13 C10 C9 123.1(5) 2_667 . . . ?
Ho1 O14 C10 O13 21.2(4) . . . . ?
Ho1 O14 C10 C9 -157.93(18) . . . . ?
N2 C9 C10 O13 1.0(4) . . . . ?
N2 C9 C10 O14 -179.8(2) . . . . ?
C13 N3 C12 O15 -0.8(6) . . . . ?
C13 N3 C12 C11 179.0(3) . . . . ?
C12 N3 C13 C18 7.5(6) . . . . ?
C12 N3 C13 C14 -172.9(4) . . . . ?
C18 C13 C14 C15 -1.1(5) . . . . ?
N3 C13 C14 C15 179.3(3) . . . . ?
C13 C14 C15 C16 0.8(5) . . . . ?
C14 C15 C16 C17 0.2(5) . . . . ?
C14 C15 C16 S2 -177.1(3) . . . . ?
O17 S2 C16 C17 -136.1(3) . . . . ?
O16 S2 C16 C17 -7.2(3) . . . . ?
N4 S2 C16 C17 107.3(3) . . . . ?
O17 S2 C16 C15 41.2(3) . . . . ?
O16 S2 C16 C15 170.0(2) . . . . ?
N4 S2 C16 C15 -75.4(3) . . . . ?
C15 C16 C17 C18 -0.9(5) . . . . ?
S2 C16 C17 C18 176.4(3) . . . . ?
C16 C17 C18 C13 0.6(5) . . . . ?
C14 C13 C18 C17 0.4(5) . . . . ?
N3 C13 C18 C17 180.0(3) . . . . ?
S2 N4 C19 C20 165.8(2) . . . . ?
Ho1 O19 C20 O18 109.7(16) . . . . ?
Ho1 O19 C20 C19 -72.0(17) . . . . ?
Ho1 O18 C20 O19 19.5(4) 2_767 . . . ?
Ho1 O18 C20 C19 -158.98(19) 2_767 . . . ?
N4 C19 C20 O19 -3.8(4) . . . . ?
N4 C19 C20 O18 174.7(2) . . . . ?
C23 N5 C22 O20 -5.7(7) . . . . ?
C23 N5 C22 C21 173.1(4) . . . . ?
C22 N5 C23 C24 -176.8(4) . . . . ?
C22 N5 C23 C28 1.6(6) . . . . ?
C28 C23 C24 C25 -1.4(5) . . . . ?
N5 C23 C24 C25 177.1(3) . . . . ?
C23 C24 C25 C26 0.3(5) . . . . ?
C24 C25 C26 C27 0.3(5) . . . . ?
C24 C25 C26 S3 179.8(3) . . . . ?
O21 S3 C26 C27 -11.3(3) . . . . ?
O22 S3 C26 C27 -141.4(3) . . . . ?
N6 S3 C26 C27 105.6(3) . . . . ?
O21 S3 C26 C25 169.2(2) . . . . ?
O22 S3 C26 C25 39.1(3) . . . . ?
N6 S3 C26 C25 -73.9(3) . . . . ?
C25 C26 C27 C28 0.1(5) . . . . ?
S3 C26 C27 C28 -179.4(3) . . . . ?
C26 C27 C28 C23 -1.1(5) . . . . ?
C24 C23 C28 C27 1.7(5) . . . . ?
N5 C23 C28 C27 -176.7(3) . . . . ?
S3 N6 C29 C30 -109.1(3) . . . . ?
Ho1 O23 C30 O24 16.1(7) 2_667 . . . ?
Ho1 O23 C30 C29 -164.9(3) 2_667 . . . ?
Ho1 O24 C30 O23 12.6(5) . . . . ?
Ho1 O24 C30 C29 -166.46(19) . . . . ?
N6 C29 C30 O23 46.9(4) . . . . ?
N6 C29 C30 O24 -134.0(3) . . . . ?
C35 N7 C31 C32 -0.4(6) . . . . ?
N7 C31 C32 C33 0.2(7) . . . . ?
C31 C32 C33 C34 -0.1(6) . . . . ?
C31 C32 C33 C38 -177.9(4) . . . . ?
C32 C33 C34 C35 0.2(5) . . . . ?
C38 C33 C34 C35 177.9(3) . . . . ?
C31 N7 C35 C34 0.6(5) . . . . ?
C33 C34 C35 N7 -0.5(5) . . . . ?
C40 N8 C36 C37 0.3(8) . . . . ?
N8 C36 C37 C38 1.4(9) . . . . ?
C36 C37 C38 C39 -2.4(7) . . . . ?
C36 C37 C38 C33 175.2(4) . . . . ?
C32 C33 C38 C37 -33.3(6) . . . . ?
C34 C33 C38 C37 149.1(4) . . . . ?
C32 C33 C38 C39 144.3(4) . . . . ?
C34 C33 C38 C39 -33.3(6) . . . . ?
C37 C38 C39 C40 1.9(6) . . . . ?
C33 C38 C39 C40 -175.8(4) . . . . ?
C36 N8 C40 C39 -0.9(7) . . . . ?
C38 C39 C40 N8 -0.2(7) . . . . ?
